data_2300485
loop_
_publ_author_name
'Krause, Lennard'
'Herbst-Irmer, Regine'
'Sheldrick, George M.'
'Stalke, Dietmar'

_publ_section_title
;
 Comparison of silver and molybdenum microfocus X-ray sources for
 single-crystal structure determination
;
_journal_coeditor_code aj5242
_journal_issue 1
_journal_name_full 'Journal of Applied Crystallography'
_journal_paper_doi 10.1107/S1600576714022985
_journal_volume 48
_journal_year 2015
_chemical_formula_moiety 'Pt7 Sc4 Si2'
_chemical_formula_sum 'Pt7 Sc4 Si2'
_chemical_formula_weight 1601.65
_chemical_name_systematic
;
 ?
;
_space_group_crystal_system orthorhombic
_space_group_IT_number 55
_space_group_name_Hall '-P 2 2ab'
_space_group_name_H-M_alt 'P b a m'
_symmetry_space_group_name_Hall '-P 2 2ab'
_symmetry_space_group_name_H-M 'P b a m'
_audit_creation_method SHELXL-2014
_cell_angle_alpha 90
_cell_angle_beta 90
_cell_angle_gamma 90
_cell_formula_units_Z 2
_cell_length_a 6.462(2)
_cell_length_b 16.147(3)
_cell_length_c 3.988(2)
_cell_measurement_reflns_used 9935
_cell_measurement_temperature 100(2)
_cell_measurement_theta_max 57.242
_cell_measurement_theta_min 2.679
_cell_volume 416.1(3)
_computing_cell_refinement 'SAINT V7.68A'
_computing_data_collection 'APEX2 v2012.2'
_computing_data_reduction 'SAINT V7.68A'
_computing_structure_refinement 'SHELXL-2014 (Sheldrick, 2014)'
_computing_structure_solution 'SHELXS-2012 (Sheldrick, 2012)'
_diffrn_ambient_temperature 100(2)
_diffrn_measured_fraction_theta_full 1.000
_diffrn_measured_fraction_theta_max 0.977
_diffrn_measurement_device_type 'Bruker Smart APEX II Quazar'
_diffrn_measurement_method 'omega scans'
_diffrn_radiation_type AgK\a
_diffrn_radiation_wavelength 0.56086
_diffrn_reflns_av_R_equivalents 0.0715
_diffrn_reflns_av_unetI/netI 0.0327
_diffrn_reflns_Laue_measured_fraction_full 1.000
_diffrn_reflns_Laue_measured_fraction_max 0.977
_diffrn_reflns_limit_h_max 19
_diffrn_reflns_limit_h_min -18
_diffrn_reflns_limit_k_max 47
_diffrn_reflns_limit_k_min -48
_diffrn_reflns_limit_l_max 11
_diffrn_reflns_limit_l_min -11
_diffrn_reflns_number 84931
_diffrn_reflns_point_group_measured_fraction_full 1.000
_diffrn_reflns_point_group_measured_fraction_max 0.977
_diffrn_reflns_theta_full 19.665
_diffrn_reflns_theta_max 57.808
_diffrn_reflns_theta_min 1.991
_diffrn_source 'INCOATEC Microsource'
_exptl_absorpt_coefficient_mu 65.255
_exptl_absorpt_correction_T_max 0.3305
_exptl_absorpt_correction_T_min 0.1457
_exptl_absorpt_correction_type multi-scan
_exptl_absorpt_process_details SADABS-2014/4
_exptl_crystal_density_diffrn 12.783
_exptl_crystal_F_000 1316
_exptl_crystal_size_max 0.060
_exptl_crystal_size_mid 0.040
_exptl_crystal_size_min 0.020
_refine_diff_density_max 4.549
_refine_diff_density_min -10.518
_refine_diff_density_rms 1.110
_refine_ls_extinction_method none
_refine_ls_goodness_of_fit_ref 1.241
_refine_ls_hydrogen_treatment undef
_refine_ls_matrix_type full
_refine_ls_number_parameters 41
_refine_ls_number_reflns 6207
_refine_ls_number_restraints 0
_refine_ls_restrained_S_all 1.241
_refine_ls_R_factor_all 0.0358
_refine_ls_R_factor_gt 0.0240
_refine_ls_shift/su_max 0.003
_refine_ls_shift/su_mean 0.000
_refine_ls_structure_factor_coef Fsqd
_refine_ls_weighting_details 'w=1/[\s^2^(Fo^2^)+(0.0096P)^2^+0.9879P] where P=(Fo^2^+2Fc^2^)/3'
_refine_ls_weighting_scheme calc
_refine_ls_wR_factor_gt 0.0459
_refine_ls_wR_factor_ref 0.0469
_reflns_Friedel_coverage 0.000
_reflns_number_gt 5353
_reflns_number_total 6207
_reflns_threshold_expression 'I > 2\s(I)'
_cod_data_source_file aj5242sup1.cif
_cod_data_source_block 1-(Ag)
_cod_database_code 2300485
_cod_database_fobs_code 2300485
_shelx_space_group_comment
;
The symmetry employed for this shelxl refinement is uniquely defined
by the following loop, which should always be used as a source of
symmetry information in preference to the above space-group names.
They are only intended as comments.
;
_shelx_estimated_absorpt_t_min 0.111
_shelx_estimated_absorpt_t_max 0.355
_shelxl_version_number 2014-3

loop_
_space_group_symop_operation_xyz
'x, y, z'
'-x, -y, z'
'-x+1/2, y+1/2, -z'
'x+1/2, -y+1/2, -z'
'-x, -y, -z'
'x, y, -z'
'x-1/2, -y-1/2, z'
'-x-1/2, y-1/2, z'

loop_
_atom_site_label
_atom_site_type_symbol
_atom_site_fract_x
_atom_site_fract_y
_atom_site_fract_z
_atom_site_U_iso_or_equiv
_atom_site_adp_type
_atom_site_occupancy
_atom_site_site_symmetry_order
_atom_site_calc_flag
_atom_site_refinement_flags_posn
_atom_site_refinement_flags_adp
_atom_site_refinement_flags_occupancy
Pt01 Pt 0.5000 0.5000 0.0000 0.00274(1) Uani 1 4 d S T P
Pt02 Pt -0.09659(2) 0.42139(2) -1.0000 0.00290(1) Uani 1 2 d S T P
Pt03 Pt 0.59273(2) 0.38255(2) -0.5000 0.00266(1) Uani 1 2 d S T P
Pt04 Pt 0.28692(2) 0.33330(2) -1.0000 0.00293(1) Uani 1 2 d S T P
Sc01 Sc 0.21412(6) 0.46091(2) -0.5000 0.00351(4) Uani 1 2 d S T P
Sc02 Sc 0.97516(6) 0.29091(2) -0.5000 0.00361(4) Uani 1 2 d S T P
Si1 Si 0.66076(12) 0.30680(5) -1.0000 0.00353(8) Uani 1 2 d S T P

loop_
_atom_site_aniso_label
_atom_site_aniso_U_11
_atom_site_aniso_U_22
_atom_site_aniso_U_33
_atom_site_aniso_U_23
_atom_site_aniso_U_13
_atom_site_aniso_U_12
Pt01 0.00268(2) 0.00287(2) 0.00266(3) 0.000 0.000 0.00033(2)
Pt02 0.00243(2) 0.00299(2) 0.00330(2) 0.000 0.000 -0.00010(1)
Pt03 0.00256(2) 0.00294(2) 0.00246(2) 0.000 0.000 0.00014(1)
Pt04 0.00238(2) 0.00307(2) 0.00332(2) 0.000 0.000 0.00001(1)
Sc01 0.00302(9) 0.00355(9) 0.00395(10) 0.000 0.000 0.00011(7)
Sc02 0.00364(9) 0.00333(9) 0.00385(10) 0.000 0.000 0.00027(7)
Si1 0.00361(18) 0.00386(18) 0.00313(19) 0.000 0.000 -0.00025(14)

loop_
_atom_type_symbol
_atom_type_description
_atom_type_scat_dispersion_real
_atom_type_scat_dispersion_imag
_atom_type_scat_source
Si Si 0.0522 0.0431 'International Tables Vol C Tables 4.2.6.8 and 6.1.1.4'
Sc Sc 0.1829 0.2348 'International Tables Vol C Tables 4.2.6.8 and 6.1.1.4'
Pt Pt -0.6812 5.7081 'International Tables Vol C Tables 4.2.6.8 and 6.1.1.4'

loop_
_geom_angle_atom_site_label_1
_geom_angle_atom_site_label_2
_geom_angle_atom_site_label_3
_geom_angle
_geom_angle_site_symmetry_1
_geom_angle_site_symmetry_3
Sc01 Pt01 Sc01 180.0 . 5_665
Sc01 Pt01 Sc01 88.79(3) . 5_664
Sc01 Pt01 Sc01 91.21(4) 5_665 5_664
Sc01 Pt01 Sc01 91.21(3) . 1_556
Sc01 Pt01 Sc01 88.79(4) 5_665 1_556
Sc01 Pt01 Sc01 180.000(15) 5_664 1_556
Sc01 Pt01 Pt03 58.84(2) . .
Sc01 Pt01 Pt03 121.16(2) 5_665 .
Sc01 Pt01 Pt03 60.368(19) 5_664 .
Sc01 Pt01 Pt03 119.632(19) 1_556 .
Sc01 Pt01 Pt03 121.16(2) . 5_665
Sc01 Pt01 Pt03 58.84(2) 5_665 5_665
Sc01 Pt01 Pt03 119.632(19) 5_664 5_665
Sc01 Pt01 Pt03 60.368(19) 1_556 5_665
Pt03 Pt01 Pt03 180.0 . 5_665
Sc01 Pt01 Pt03 119.632(19) . 1_556
Sc01 Pt01 Pt03 60.37(2) 5_665 1_556
Sc01 Pt01 Pt03 121.16(2) 5_664 1_556
Sc01 Pt01 Pt03 58.84(2) 1_556 1_556
Pt03 Pt01 Pt03 90.15(3) . 1_556
Pt03 Pt01 Pt03 89.85(3) 5_665 1_556
Sc01 Pt01 Pt03 60.37(2) . 5_664
Sc01 Pt01 Pt03 119.632(19) 5_665 5_664
Sc01 Pt01 Pt03 58.84(2) 5_664 5_664
Sc01 Pt01 Pt03 121.16(2) 1_556 5_664
Pt03 Pt01 Pt03 89.85(3) . 5_664
Pt03 Pt01 Pt03 90.15(3) 5_665 5_664
Pt03 Pt01 Pt03 180.0 1_556 5_664
Sc01 Pt01 Pt02 119.748(17) . 1_656
Sc01 Pt01 Pt02 60.252(17) 5_665 1_656
Sc01 Pt01 Pt02 60.252(17) 5_664 1_656
Sc01 Pt01 Pt02 119.748(17) 1_556 1_656
Pt03 Pt01 Pt02 60.917(9) . 1_656
Pt03 Pt01 Pt02 119.083(9) 5_665 1_656
Pt03 Pt01 Pt02 60.917(9) 1_556 1_656
Pt03 Pt01 Pt02 119.083(9) 5_664 1_656
Sc01 Pt01 Pt02 60.252(17) . 5_564
Sc01 Pt01 Pt02 119.748(17) 5_665 5_564
Sc01 Pt01 Pt02 119.748(17) 5_664 5_564
Sc01 Pt01 Pt02 60.252(17) 1_556 5_564
Pt03 Pt01 Pt02 119.083(9) . 5_564
Pt03 Pt01 Pt02 60.917(9) 5_665 5_564
Pt03 Pt01 Pt02 119.083(9) 1_556 5_564
Pt03 Pt01 Pt02 60.917(9) 5_664 5_564
Pt02 Pt01 Pt02 180.0 1_656 5_564
Sc01 Pt01 Pt04 59.811(12) . 1_556
Sc01 Pt01 Pt04 120.190(13) 5_665 1_556
Sc01 Pt01 Pt04 120.190(13) 5_664 1_556
Sc01 Pt01 Pt04 59.810(13) 1_556 1_556
Pt03 Pt01 Pt04 59.826(13) . 1_556
Pt03 Pt01 Pt04 120.174(13) 5_665 1_556
Pt03 Pt01 Pt04 59.826(13) 1_556 1_556
Pt03 Pt01 Pt04 120.174(13) 5_664 1_556
Pt02 Pt01 Pt04 91.129(17) 1_656 1_556
Pt02 Pt01 Pt04 88.871(17) 5_564 1_556
Sc01 Pt01 Pt04 120.189(12) . 5_664
Sc01 Pt01 Pt04 59.810(13) 5_665 5_664
Sc01 Pt01 Pt04 59.810(13) 5_664 5_664
Sc01 Pt01 Pt04 120.190(13) 1_556 5_664
Pt03 Pt01 Pt04 120.174(13) . 5_664
Pt03 Pt01 Pt04 59.826(13) 5_665 5_664
Pt03 Pt01 Pt04 120.174(13) 1_556 5_664
Pt03 Pt01 Pt04 59.826(13) 5_664 5_664
Pt02 Pt01 Pt04 88.871(17) 1_656 5_664
Pt02 Pt01 Pt04 91.129(17) 5_564 5_664
Pt04 Pt01 Pt04 180.0 1_556 5_664
Si1 Pt02 Pt02 165.908(19) 1_455 5_563
Si1 Pt02 Sc01 109.610(19) 1_455 5_564
Pt02 Pt02 Sc01 61.343(15) 5_563 5_564
Si1 Pt02 Sc01 109.61(2) 1_455 5_563
Pt02 Pt02 Sc01 61.343(15) 5_563 5_563
Sc01 Pt02 Sc01 88.51(3) 5_564 5_563
Si1 Pt02 Pt04 100.42(3) 1_455 .
Pt02 Pt02 Pt04 93.667(17) 5_563 .
Sc01 Pt02 Pt04 124.166(13) 5_564 .
Sc01 Pt02 Pt04 124.166(13) 5_563 .
Si1 Pt02 Pt03 52.198(16) 1_455 1_454
Pt02 Pt02 Pt03 119.993(10) 5_563 1_454
Sc01 Pt02 Pt03 116.10(2) 5_564 1_454
Sc01 Pt02 Pt03 58.650(19) 5_563 1_454
Pt04 Pt02 Pt03 119.540(15) . 1_454
Si1 Pt02 Pt03 52.198(16) 1_455 1_455
Pt02 Pt02 Pt03 119.993(10) 5_563 1_455
Sc01 Pt02 Pt03 58.650(19) 5_564 1_455
Sc01 Pt02 Pt03 116.10(2) 5_563 1_455
Pt04 Pt02 Pt03 119.540(15) . 1_455
Pt03 Pt02 Pt03 86.94(3) 1_454 1_455
Si1 Pt02 Pt01 75.68(3) 1_455 1_454
Pt02 Pt02 Pt01 90.225(17) 5_563 1_454
Sc01 Pt02 Pt01 57.986(12) 5_564 1_454
Sc01 Pt02 Pt01 57.986(12) 5_563 1_454
Pt04 Pt02 Pt01 176.108(4) . 1_454
Pt03 Pt02 Pt01 58.127(15) 1_454 1_454
Pt03 Pt02 Pt01 58.127(15) 1_455 1_454
Si1 Pt02 Sc01 127.973(17) 1_455 1_554
Pt02 Pt02 Sc01 59.812(12) 5_563 1_554
Sc01 Pt02 Sc01 121.155(18) 5_564 1_554
Sc01 Pt02 Sc01 63.77(2) 5_563 1_554
Pt04 Pt02 Sc01 60.606(17) . 1_554
Pt03 Pt02 Sc01 93.10(3) 1_454 1_554
Pt03 Pt02 Sc01 179.792(8) 1_455 1_554
Pt01 Pt02 Sc01 121.737(17) 1_454 1_554
Si1 Pt02 Sc01 127.974(17) 1_455 .
Pt02 Pt02 Sc01 59.812(12) 5_563 .
Sc01 Pt02 Sc01 63.77(2) 5_564 .
Sc01 Pt02 Sc01 121.155(18) 5_563 .
Pt04 Pt02 Sc01 60.606(17) . .
Pt03 Pt02 Sc01 179.792(8) 1_454 .
Pt03 Pt02 Sc01 93.10(3) 1_455 .
Pt01 Pt02 Sc01 121.737(17) 1_454 .
Sc01 Pt02 Sc01 86.85(3) 1_554 .
Si1 Pt02 Sc02 63.569(19) 1_455 1_454
Pt02 Pt02 Sc02 125.025(15) 5_563 1_454
Sc01 Pt02 Sc02 173.043(12) 5_564 1_454
Sc01 Pt02 Sc02 92.60(3) 5_563 1_454
Pt04 Pt02 Sc02 60.403(12) . 1_454
Pt03 Pt02 Sc02 59.14(2) 1_454 1_454
Pt03 Pt02 Sc02 114.90(2) 1_455 1_454
Pt01 Pt02 Sc02 117.121(11) 1_454 1_454
Sc01 Pt02 Sc02 65.29(2) 1_554 1_454
Sc01 Pt02 Sc02 121.00(2) . 1_454
Si1 Pt02 Sc02 63.569(19) 1_455 1_455
Pt02 Pt02 Sc02 125.025(15) 5_563 1_455
Sc01 Pt02 Sc02 92.60(3) 5_564 1_455
Sc01 Pt02 Sc02 173.043(12) 5_563 1_455
Pt04 Pt02 Sc02 60.403(12) . 1_455
Pt03 Pt02 Sc02 114.90(2) 1_454 1_455
Pt03 Pt02 Sc02 59.14(2) 1_455 1_455
Pt01 Pt02 Sc02 117.121(11) 1_454 1_455
Sc01 Pt02 Sc02 121.00(2) 1_554 1_455
Sc01 Pt02 Sc02 65.29(2) . 1_455
Sc02 Pt02 Sc02 85.49(3) 1_454 1_455
Si1 Pt03 Si1 113.81(4) 1_556 .
Si1 Pt03 Sc01 113.59(2) 1_556 .
Si1 Pt03 Sc01 113.59(2) . .
Si1 Pt03 Pt01 78.01(3) 1_556 .
Si1 Pt03 Pt01 168.088(16) . .
Sc01 Pt03 Pt01 60.111(10) . .
Si1 Pt03 Pt01 168.087(16) 1_556 1_554
Si1 Pt03 Pt01 78.01(3) . 1_554
Sc01 Pt03 Pt01 60.111(10) . 1_554
Pt01 Pt03 Pt01 90.15(3) . 1_554
Si1 Pt03 Sc01 112.27(2) 1_556 5_664
Si1 Pt03 Sc01 112.27(2) . 5_664
Sc01 Pt03 Sc01 88.93(2) . 5_664
Pt01 Pt03 Sc01 59.363(14) . 5_664
Pt01 Pt03 Sc01 59.363(13) 1_554 5_664
Si1 Pt03 Sc02 65.01(2) 1_556 .
Si1 Pt03 Sc02 65.01(2) . .
Sc01 Pt03 Sc02 176.435(11) . .
Pt01 Pt03 Sc02 121.902(11) . .
Pt01 Pt03 Sc02 121.902(11) 1_554 .
Sc01 Pt03 Sc02 94.63(2) 5_664 .
Si1 Pt03 Pt02 53.62(2) 1_556 1_656
Si1 Pt03 Pt02 124.03(3) . 1_656
Sc01 Pt03 Pt02 121.054(16) . 1_656
Pt01 Pt03 Pt02 60.96(2) . 1_656
Pt01 Pt03 Pt02 119.257(18) 1_554 1_656
Sc01 Pt03 Pt02 59.950(11) 5_664 1_656
Sc02 Pt03 Pt02 61.111(16) . 1_656
Si1 Pt03 Pt02 124.03(3) 1_556 1_655
Si1 Pt03 Pt02 53.62(2) . 1_655
Sc01 Pt03 Pt02 121.054(16) . 1_655
Pt01 Pt03 Pt02 119.257(18) . 1_655
Pt01 Pt03 Pt02 60.96(2) 1_554 1_655
Sc01 Pt03 Pt02 59.950(11) 5_664 1_655
Sc02 Pt03 Pt02 61.111(16) . 1_655
Pt02 Pt03 Pt02 86.94(3) 1_656 1_655
Si1 Pt03 Sc02 63.41(2) 1_556 7_565
Si1 Pt03 Sc02 63.41(2) . 7_565
Sc01 Pt03 Sc02 102.170(18) . 7_565
Pt01 Pt03 Sc02 126.456(13) . 7_565
Pt01 Pt03 Sc02 126.456(13) 1_554 7_565
Sc01 Pt03 Sc02 168.896(12) 5_664 7_565
Sc02 Pt03 Sc02 74.265(16) . 7_565
Pt02 Pt03 Sc02 112.969(9) 1_656 7_565
Pt02 Pt03 Sc02 112.969(9) 1_655 7_565
Si1 Pt03 Pt04 123.89(3) 1_556 .
Si1 Pt03 Pt04 54.02(3) . .
Sc01 Pt03 Pt04 61.551(16) . .
Pt01 Pt03 Pt04 121.55(2) . .
Pt01 Pt03 Pt04 63.614(18) 1_554 .
Sc01 Pt03 Pt04 122.972(11) 5_664 .
Sc02 Pt03 Pt04 116.172(16) . .
Pt02 Pt03 Pt04 176.656(4) 1_656 .
Pt02 Pt03 Pt04 93.32(3) 1_655 .
Sc02 Pt03 Pt04 63.875(9) 7_565 .
Si1 Pt03 Pt04 54.02(3) 1_556 1_556
Si1 Pt03 Pt04 123.89(3) . 1_556
Sc01 Pt03 Pt04 61.551(17) . 1_556
Pt01 Pt03 Pt04 63.614(19) . 1_556
Pt01 Pt03 Pt04 121.55(2) 1_554 1_556
Sc01 Pt03 Pt04 122.973(11) 5_664 1_556
Sc02 Pt03 Pt04 116.171(16) . 1_556
Pt02 Pt03 Pt04 93.32(3) 1_656 1_556
Pt02 Pt03 Pt04 176.655(4) 1_655 1_556
Sc02 Pt03 Pt04 63.874(9) 7_565 1_556
Pt04 Pt03 Pt04 86.22(3) . 1_556
Si1 Pt04 Si1 99.77(2) 7_565 .
Si1 Pt04 Pt02 100.04(2) 7_565 .
Si1 Pt04 Pt02 160.191(19) . .
Si1 Pt04 Sc01 127.750(17) 7_565 1_554
Si1 Pt04 Sc01 106.447(15) . 1_554
Pt02 Pt04 Sc01 60.433(12) . 1_554
Si1 Pt04 Sc01 127.750(17) 7_565 .
Si1 Pt04 Sc01 106.447(15) . .
Pt02 Pt04 Sc01 60.434(11) . .
Sc01 Pt04 Sc01 86.67(3) 1_554 .
Si1 Pt04 Sc02 62.931(16) 7_565 1_454
Si1 Pt04 Sc02 129.743(18) . 1_454
Pt02 Pt04 Sc02 61.161(17) . 1_454
Sc01 Pt04 Sc02 65.50(2) 1_554 1_454
Sc01 Pt04 Sc02 121.59(2) . 1_454
Si1 Pt04 Sc02 62.931(16) 7_565 1_455
Si1 Pt04 Sc02 129.743(18) . 1_455
Pt02 Pt04 Sc02 61.161(17) . 1_455
Sc01 Pt04 Sc02 121.59(2) 1_554 1_455
Sc01 Pt04 Sc02 65.50(2) . 1_455
Sc02 Pt04 Sc02 86.28(3) 1_454 1_455
Si1 Pt04 Pt03 119.079(15) 7_565 .
Si1 Pt04 Pt03 51.731(17) . .
Pt02 Pt04 Pt03 116.855(15) . .
Sc01 Pt04 Pt03 112.67(2) 1_554 .
Sc01 Pt04 Pt03 56.456(19) . .
Sc02 Pt04 Pt03 177.698(8) 1_454 .
Sc02 Pt04 Pt03 93.70(3) 1_455 .
Si1 Pt04 Pt03 119.079(14) 7_565 1_554
Si1 Pt04 Pt03 51.731(17) . 1_554
Pt02 Pt04 Pt03 116.855(15) . 1_554
Sc01 Pt04 Pt03 56.46(2) 1_554 1_554
Sc01 Pt04 Pt03 112.67(2) . 1_554
Sc02 Pt04 Pt03 93.70(3) 1_454 1_554
Sc02 Pt04 Pt03 177.698(8) 1_455 1_554
Pt03 Pt04 Pt03 86.22(3) . 1_554
Si1 Pt04 Pt01 172.727(19) 7_565 1_554
Si1 Pt04 Pt01 72.95(2) . 1_554
Pt02 Pt04 Pt01 87.237(18) . 1_554
Sc01 Pt04 Pt01 56.112(14) 1_554 1_554
Sc01 Pt04 Pt01 56.111(15) . 1_554
Sc02 Pt04 Pt01 121.575(12) 1_454 1_554
Sc02 Pt04 Pt01 121.575(13) 1_455 1_554
Pt03 Pt04 Pt01 56.560(10) . 1_554
Pt03 Pt04 Pt01 56.560(10) 1_554 1_554
Si1 Pt04 Sc02 61.386(19) 7_565 7_564
Si1 Pt04 Sc02 59.823(16) . 7_564
Pt02 Pt04 Sc02 131.833(14) . 7_564
Sc01 Pt04 Sc02 94.67(3) 1_554 7_564
Sc01 Pt04 Sc02 166.026(12) . 7_564
Sc02 Pt04 Sc02 71.16(2) 1_454 7_564
Sc02 Pt04 Sc02 124.259(17) 1_455 7_564
Pt03 Pt04 Sc02 110.65(2) . 7_564
Pt03 Pt04 Sc02 57.813(18) 1_554 7_564
Pt01 Pt04 Sc02 113.581(16) 1_554 7_564
Si1 Pt04 Sc02 61.386(19) 7_565 7_565
Si1 Pt04 Sc02 59.823(16) . 7_565
Pt02 Pt04 Sc02 131.833(14) . 7_565
Sc01 Pt04 Sc02 166.027(12) 1_554 7_565
Sc01 Pt04 Sc02 94.67(3) . 7_565
Sc02 Pt04 Sc02 124.260(16) 1_454 7_565
Sc02 Pt04 Sc02 71.16(2) 1_455 7_565
Pt03 Pt04 Sc02 57.813(19) . 7_565
Pt03 Pt04 Sc02 110.65(2) 1_554 7_565
Pt01 Pt04 Sc02 113.581(16) 1_554 7_565
Sc02 Pt04 Sc02 80.74(3) 7_564 7_565
Pt03 Sc01 Pt01 61.045(16) . .
Pt03 Sc01 Pt01 61.045(16) . 1_554
Pt01 Sc01 Pt01 91.21(3) . 1_554
Pt03 Sc01 Pt03 91.07(2) . 5_664
Pt01 Sc01 Pt03 60.269(12) . 5_664
Pt01 Sc01 Pt03 60.269(12) 1_554 5_664
Pt03 Sc01 Pt02 122.793(14) . 5_564
Pt01 Sc01 Pt02 61.76(2) . 5_564
Pt01 Sc01 Pt02 121.61(2) 1_554 5_564
Pt03 Sc01 Pt02 61.400(15) 5_664 5_564
Pt03 Sc01 Pt02 122.793(14) . 5_563
Pt01 Sc01 Pt02 121.61(2) . 5_563
Pt01 Sc01 Pt02 61.76(2) 1_554 5_563
Pt03 Sc01 Pt02 61.400(15) 5_664 5_563
Pt02 Sc01 Pt02 88.51(3) 5_564 5_563
Pt03 Sc01 Pt02 120.915(17) . .
Pt01 Sc01 Pt02 177.648(12) . .
Pt01 Sc01 Pt02 90.96(3) 1_554 .
Pt03 Sc01 Pt02 120.244(13) 5_664 .
Pt02 Sc01 Pt02 116.23(2) 5_564 .
Pt02 Sc01 Pt02 58.845(18) 5_563 .
Pt03 Sc01 Pt02 120.916(17) . 1_556
Pt01 Sc01 Pt02 90.96(3) . 1_556
Pt01 Sc01 Pt02 177.648(12) 1_554 1_556
Pt03 Sc01 Pt02 120.244(13) 5_664 1_556
Pt02 Sc01 Pt02 58.844(18) 5_564 1_556
Pt02 Sc01 Pt02 116.23(2) 5_563 1_556
Pt02 Sc01 Pt02 86.85(3) . 1_556
Pt03 Sc01 Pt04 61.993(11) . .
Pt01 Sc01 Pt04 122.93(2) . .
Pt01 Sc01 Pt04 64.078(19) 1_554 .
Pt03 Sc01 Pt04 124.343(16) 5_664 .
Pt02 Sc01 Pt04 173.500(16) 5_564 .
Pt02 Sc01 Pt04 92.05(3) 5_563 .
Pt02 Sc01 Pt04 58.960(19) . .
Pt02 Sc01 Pt04 115.33(2) 1_556 .
Pt03 Sc01 Pt04 61.993(11) . 1_556
Pt01 Sc01 Pt04 64.078(19) . 1_556
Pt01 Sc01 Pt04 122.93(2) 1_554 1_556
Pt03 Sc01 Pt04 124.343(16) 5_664 1_556
Pt02 Sc01 Pt04 92.05(3) 5_564 1_556
Pt02 Sc01 Pt04 173.500(16) 5_563 1_556
Pt02 Sc01 Pt04 115.33(2) . 1_556
Pt02 Sc01 Pt04 58.961(19) 1_556 1_556
Pt04 Sc01 Pt04 86.67(3) . 1_556
Pt03 Sc01 Sc01 177.18(2) . 5_564
Pt01 Sc01 Sc01 120.558(19) . 5_564
Pt01 Sc01 Sc01 120.558(19) 1_554 5_564
Pt03 Sc01 Sc01 91.76(2) 5_664 5_564
Pt02 Sc01 Sc01 58.811(13) 5_564 5_564
Pt02 Sc01 Sc01 58.811(13) 5_563 5_564
Pt02 Sc01 Sc01 57.424(18) . 5_564
Pt02 Sc01 Sc01 57.423(18) 1_556 5_564
Pt04 Sc01 Sc01 116.209(15) . 5_564
Pt04 Sc01 Sc01 116.209(16) 1_556 5_564
Pt03 Sc01 Sc02 92.01(2) . 1_455
Pt01 Sc01 Sc02 121.447(14) . 1_455
Pt01 Sc01 Sc02 121.447(14) 1_554 1_455
Pt03 Sc01 Sc02 176.921(17) 5_664 1_455
Pt02 Sc01 Sc02 116.704(17) 5_564 1_455
Pt02 Sc01 Sc02 116.704(17) 5_563 1_455
Pt02 Sc01 Sc02 57.922(14) . 1_455
Pt02 Sc01 Sc02 57.923(13) 1_556 1_455
Pt04 Sc01 Sc02 57.408(15) . 1_455
Pt04 Sc01 Sc02 57.407(15) 1_556 1_455
Sc01 Sc01 Sc02 85.16(2) 5_564 1_455
Si1 Sc02 Si1 90.35(4) 7_665 7_666
Si1 Sc02 Si1 81.88(3) 7_665 .
Si1 Sc02 Si1 148.04(2) 7_666 .
Si1 Sc02 Si1 148.04(2) 7_665 1_556
Si1 Sc02 Si1 81.88(3) 7_666 1_556
Si1 Sc02 Si1 88.48(4) . 1_556
Si1 Sc02 Pt03 130.87(2) 7_665 .
Si1 Sc02 Pt03 130.87(2) 7_666 .
Si1 Sc02 Pt03 49.01(2) . .
Si1 Sc02 Pt03 49.01(2) 1_556 .
Si1 Sc02 Pt03 49.209(19) 7_665 7_665
Si1 Sc02 Pt03 49.209(18) 7_666 7_665
Si1 Sc02 Pt03 105.827(19) . 7_665
Si1 Sc02 Pt03 105.828(19) 1_556 7_665
Pt03 Sc02 Pt03 136.088(15) . 7_665
Si1 Sc02 Pt04 108.78(3) 7_665 1_656
Si1 Sc02 Pt04 49.61(2) 7_666 1_656
Si1 Sc02 Pt04 161.27(2) . 1_656
Si1 Sc02 Pt04 89.60(3) 1_556 1_656
Pt03 Sc02 Pt04 118.175(18) . 1_656
Pt03 Sc02 Pt04 92.617(13) 7_665 1_656
Si1 Sc02 Pt04 49.61(2) 7_665 1_655
Si1 Sc02 Pt04 108.78(3) 7_666 1_655
Si1 Sc02 Pt04 89.60(3) . 1_655
Si1 Sc02 Pt04 161.27(2) 1_556 1_655
Pt03 Sc02 Pt04 118.175(18) . 1_655
Pt03 Sc02 Pt04 92.617(13) 7_665 1_655
Pt04 Sc02 Pt04 86.28(3) 1_656 1_655
Si1 Sc02 Pt02 162.03(2) 7_665 1_656
Si1 Sc02 Pt02 89.34(3) 7_666 1_656
Si1 Sc02 Pt02 107.27(3) . 1_656
Si1 Sc02 Pt02 49.45(2) 1_556 1_656
Pt03 Sc02 Pt02 59.745(12) . 1_656
Pt03 Sc02 Pt02 137.182(16) 7_665 1_656
Pt04 Sc02 Pt02 58.437(18) 1_656 1_656
Pt04 Sc02 Pt02 113.88(2) 1_655 1_656
Si1 Sc02 Pt02 89.34(3) 7_665 1_655
Si1 Sc02 Pt02 162.03(2) 7_666 1_655
Si1 Sc02 Pt02 49.45(2) . 1_655
Si1 Sc02 Pt02 107.27(3) 1_556 1_655
Pt03 Sc02 Pt02 59.745(11) . 1_655
Pt03 Sc02 Pt02 137.182(16) 7_665 1_655
Pt04 Sc02 Pt02 113.88(2) 1_656 1_655
Pt04 Sc02 Pt02 58.437(19) 1_655 1_655
Pt02 Sc02 Pt02 85.49(3) 1_656 1_655
Si1 Sc02 Pt04 48.97(2) 7_665 7_665
Si1 Sc02 Pt04 105.21(3) 7_666 7_665
Si1 Sc02 Pt04 47.61(2) . 7_665
Si1 Sc02 Pt04 103.27(3) 1_556 7_665
Pt03 Sc02 Pt04 89.752(17) . 7_665
Pt03 Sc02 Pt04 58.312(14) 7_665 7_665
Pt04 Sc02 Pt04 150.317(16) 1_656 7_665
Pt04 Sc02 Pt04 89.02(3) 1_655 7_665
Pt02 Sc02 Pt04 147.617(19) 1_656 7_665
Pt02 Sc02 Pt04 88.01(3) 1_655 7_665
Si1 Sc02 Pt04 105.21(3) 7_665 7_666
Si1 Sc02 Pt04 48.97(2) 7_666 7_666
Si1 Sc02 Pt04 103.27(3) . 7_666
Si1 Sc02 Pt04 47.61(2) 1_556 7_666
Pt03 Sc02 Pt04 89.752(17) . 7_666
Pt03 Sc02 Pt04 58.312(14) 7_665 7_666
Pt04 Sc02 Pt04 89.02(3) 1_656 7_666
Pt04 Sc02 Pt04 150.317(16) 1_655 7_666
Pt02 Sc02 Pt04 88.01(3) 1_656 7_666
Pt02 Sc02 Pt04 147.617(19) 1_655 7_666
Pt04 Sc02 Pt04 80.74(3) 7_665 7_666
Pt03 Si1 Pt03 113.81(4) 1_554 .
Pt03 Si1 Pt04 123.10(2) 1_554 7_665
Pt03 Si1 Pt04 123.10(2) . 7_665
Pt03 Si1 Pt02 74.18(2) 1_554 1_655
Pt03 Si1 Pt02 74.18(2) . 1_655
Pt04 Si1 Pt02 119.90(4) 7_665 1_655
Pt03 Si1 Pt04 74.25(2) 1_554 .
Pt03 Si1 Pt04 74.25(2) . .
Pt04 Si1 Pt04 119.86(3) 7_665 .
Pt02 Si1 Pt04 120.23(3) 1_655 .
Pt03 Si1 Sc02 67.38(3) 1_554 7_564
Pt03 Si1 Sc02 143.49(4) . 7_564
Pt04 Si1 Sc02 67.46(2) 7_665 7_564
Pt02 Si1 Sc02 134.74(2) 1_655 7_564
Pt04 Si1 Sc02 71.20(2) . 7_564
Pt03 Si1 Sc02 143.49(4) 1_554 7_565
Pt03 Si1 Sc02 67.38(3) . 7_565
Pt04 Si1 Sc02 67.46(2) 7_665 7_565
Pt02 Si1 Sc02 134.74(2) 1_655 7_565
Pt04 Si1 Sc02 71.20(2) . 7_565
Sc02 Si1 Sc02 90.35(4) 7_564 7_565
Pt03 Si1 Sc02 65.98(3) 1_554 1_554
Pt03 Si1 Sc02 139.63(3) . 1_554
Pt04 Si1 Sc02 71.01(2) 7_665 1_554
Pt02 Si1 Sc02 66.98(2) 1_655 1_554
Pt04 Si1 Sc02 135.69(2) . 1_554
Sc02 Si1 Sc02 76.00(3) 7_564 1_554
Sc02 Si1 Sc02 138.39(3) 7_565 1_554
Pt03 Si1 Sc02 139.63(3) 1_554 .
Pt03 Si1 Sc02 65.98(3) . .
Pt04 Si1 Sc02 71.01(2) 7_665 .
Pt02 Si1 Sc02 66.98(2) 1_655 .
Pt04 Si1 Sc02 135.69(2) . .
Sc02 Si1 Sc02 138.39(3) 7_564 .
Sc02 Si1 Sc02 76.00(3) 7_565 .
Sc02 Si1 Sc02 88.48(4) 1_554 .

loop_
_geom_bond_atom_site_label_1
_geom_bond_atom_site_label_2
_geom_bond_distance
_geom_bond_site_symmetry_2
Pt01 Sc01 2.7906(9) .
Pt01 Sc01 2.7906(9) 5_665
Pt01 Sc01 2.7906(9) 5_664
Pt01 Sc01 2.7906(9) 1_556
Pt01 Pt03 2.8164(7) .
Pt01 Pt03 2.8164(7) 5_665
Pt01 Pt03 2.8164(7) 1_556
Pt01 Pt03 2.8164(7) 5_664
Pt01 Pt02 2.8994(7) 1_656
Pt01 Pt02 2.8994(7) 5_564
Pt01 Pt04 3.0235(5) 1_556
Pt01 Pt04 3.0235(5) 5_664
Pt02 Si1 2.4253(9) 1_455
Pt02 Pt02 2.8289(5) 5_563
Pt02 Sc01 2.8574(8) 5_564
Pt02 Sc01 2.8574(8) 5_563
Pt02 Pt04 2.8575(7) .
Pt02 Pt03 2.8983(8) 1_454
Pt02 Pt03 2.8983(8) 1_455
Pt02 Pt01 2.8994(7) 1_454
Pt02 Sc01 2.9007(9) 1_554
Pt02 Sc01 2.9008(9) .
Pt02 Sc02 2.9377(8) 1_454
Pt02 Sc02 2.9377(8) 1_455
Pt03 Si1 2.3802(9) 1_556
Pt03 Si1 2.3802(9) .
Pt03 Sc01 2.7544(8) .
Pt03 Pt01 2.8164(8) 1_554
Pt03 Sc01 2.8192(6) 5_664
Pt03 Sc02 2.8804(8) .
Pt03 Pt02 2.8983(8) 1_656
Pt03 Pt02 2.8983(8) 1_655
Pt03 Sc02 2.9020(6) 7_565
Pt03 Pt04 2.9178(8) .
Pt03 Pt04 2.9178(8) 1_556
Pt04 Si1 2.4046(9) 7_565
Pt04 Si1 2.4533(11) .
Pt04 Sc01 2.9057(8) 1_554
Pt04 Sc01 2.9057(8) .
Pt04 Sc02 2.9160(9) 1_454
Pt04 Sc02 2.9160(9) 1_455
Pt04 Pt03 2.9178(8) 1_554
Pt04 Pt01 3.0234(5) 1_554
Pt04 Sc02 3.0786(8) 7_564
Pt04 Sc02 3.0786(8) 7_565
Sc01 Pt01 2.7906(9) 1_554
Sc01 Pt03 2.8191(6) 5_664
Sc01 Pt02 2.8574(8) 5_564
Sc01 Pt02 2.8574(8) 5_563
Sc01 Pt02 2.9008(9) 1_556
Sc01 Pt04 2.9057(8) 1_556
Sc01 Sc01 3.0416(11) 5_564
Sc01 Sc02 3.1495(7) 1_455
Sc02 Si1 2.8113(10) 7_665
Sc02 Si1 2.8113(10) 7_666
Sc02 Si1 2.8582(10) .
Sc02 Si1 2.8582(10) 1_556
Sc02 Pt03 2.9020(6) 7_665
Sc02 Pt04 2.9160(9) 1_656
Sc02 Pt04 2.9160(9) 1_655
Sc02 Pt02 2.9377(8) 1_656
Sc02 Pt02 2.9377(8) 1_655
Sc02 Pt04 3.0786(8) 7_665
Sc02 Pt04 3.0786(8) 7_666
Si1 Pt03 2.3802(9) 1_554
Si1 Pt04 2.4046(9) 7_665
Si1 Pt02 2.4254(9) 1_655
Si1 Sc02 2.8113(10) 7_564
Si1 Sc02 2.8113(10) 7_565
Si1 Sc02 2.8582(10) 1_554
